data_2218423
loop_
_publ_author_name
'Dong, Wen-Kui'
'He, Xue-Ni'
'Zhong, Jin-Kui'
'Chen, Xiao'
'Yu, Tian-Zhi'

_publ_section_title
;
 2,2'-[1,1'-(Propane-1,3-diyldioxydinitrilo)diethylidyne]diphenol
;
_journal_coeditor_code HG2386
_journal_issue 6
_journal_name_full 'Acta Crystallographica Section E'
_journal_page_first o1098
_journal_paper_doi 10.1107/S1600536808012701
_journal_volume 64
_journal_year 2008
_chemical_formula_iupac 'C19 H22 N2 O4'
_chemical_formula_moiety 'C19 H22 N2 O4'
_chemical_formula_sum 'C19 H22 N2 O4'
_chemical_formula_weight 342.39
_chemical_name_systematic
;
2,2'-[1,1'-(Propane-1,3-diyldioxydinitrilo)diethylidyne]diphenol
;
_space_group_IT_number 32
_symmetry_cell_setting orthorhombic
_symmetry_space_group_name_Hall 'P 2 -2ab'
_symmetry_space_group_name_H-M 'P b a 2'
_atom_sites_solution_hydrogens geom
_atom_sites_solution_primary direct
_atom_sites_solution_secondary difmap
_cell_angle_alpha 90.00
_cell_angle_beta 90.00
_cell_angle_gamma 90.00
_cell_formula_units_Z 2
_cell_length_a 7.4595(15)
_cell_length_b 25.459(2)
_cell_length_c 4.5938(8)
_cell_measurement_reflns_used 1047
_cell_measurement_temperature 298(2)
_cell_measurement_theta_max 22.87
_cell_measurement_theta_min 2.4
_cell_volume 872.4(2)
_computing_cell_refinement 'SAINT (Siemens, 1996)'
_computing_data_collection 'SMART (Siemens, 1996)'
_computing_data_reduction 'SAINT (Siemens, 1996)'
_computing_molecular_graphics 'SHELXTL (Sheldrick, 2008)'
_computing_publication_material 'SHELXTL (Sheldrick, 2008)'
_computing_structure_refinement 'SHELXL97 (Sheldrick, 2008)'
_computing_structure_solution 'SHELXS97 (Sheldrick, 2008)'
_diffrn_ambient_temperature 298(2)
_diffrn_measured_fraction_theta_full 1.000
_diffrn_measured_fraction_theta_max 1.000
_diffrn_measurement_device_type 'Bruker SMART CCD area-detector'
_diffrn_measurement_method '\f and \w'
_diffrn_radiation_monochromator graphite
_diffrn_radiation_source 'fine-focus sealed tube'
_diffrn_radiation_type MoK\a
_diffrn_radiation_wavelength 0.71073
_diffrn_reflns_av_R_equivalents 0.0795
_diffrn_reflns_av_sigmaI/netI 0.0600
_diffrn_reflns_limit_h_max 4
_diffrn_reflns_limit_h_min -8
_diffrn_reflns_limit_k_max 28
_diffrn_reflns_limit_k_min -30
_diffrn_reflns_limit_l_max 5
_diffrn_reflns_limit_l_min -5
_diffrn_reflns_number 3761
_diffrn_reflns_theta_full 25.01
_diffrn_reflns_theta_max 25.01
_diffrn_reflns_theta_min 1.60
_exptl_absorpt_coefficient_mu 0.092
_exptl_absorpt_correction_T_max 0.9845
_exptl_absorpt_correction_T_min 0.9641
_exptl_absorpt_correction_type multi-scan
_exptl_absorpt_process_details '(SADABS; Sheldrick, 1996)'
_exptl_crystal_colour colorless
_exptl_crystal_density_diffrn 1.303
_exptl_crystal_density_method 'not measured'
_exptl_crystal_description needle-shaped
_exptl_crystal_F_000 364
_exptl_crystal_size_max 0.40
_exptl_crystal_size_mid 0.19
_exptl_crystal_size_min 0.17
_refine_diff_density_max 0.175
_refine_diff_density_min -0.202
_refine_ls_extinction_method none
_refine_ls_goodness_of_fit_ref 1.120
_refine_ls_hydrogen_treatment constr
_refine_ls_matrix_type full
_refine_ls_number_parameters 114
_refine_ls_number_reflns 880
_refine_ls_number_restraints 1
_refine_ls_restrained_S_all 1.119
_refine_ls_R_factor_all 0.0860
_refine_ls_R_factor_gt 0.0524
_refine_ls_shift/su_max 0.000
_refine_ls_shift/su_mean 0.000
_refine_ls_structure_factor_coef Fsqd
_refine_ls_weighting_details 'calc w=1/[\s^2^(Fo^2^)+(0.09P)^2^] where P=(Fo^2^+2Fc^2^)/3'
_refine_ls_weighting_scheme calc
_refine_ls_wR_factor_gt 0.1418
_refine_ls_wR_factor_ref 0.1623
_reflns_number_gt 601
_reflns_number_total 880
_reflns_threshold_expression I>2\s(I)
_cod_data_source_file hg2386.cif
_cod_data_source_block I
_cod_depositor_comments
;
The following automatic conversions were performed:
'_symmetry_cell_setting' value 'Orthorhombic' changed to 'orthorhombic'
according to '/home/saulius/struct/CIF-dictionaries/cif_core.dic'
dictionary named 'cif_core.dic' version 2.4.1 from 2010-06-29.

Automatic conversion script
Id: cif_fix_enum 1527 2010-12-29 10:47:43Z saulius 

The following automatic conversions were performed:

'_symmetry_cell_setting' value 'Orthorhombic' changed to
'orthorhombic' according to
/home/saulius/struct/CIF-dictionaries/cif_core.dic dictionary named
'cif_core.dic' version 2.4.1 from 2010-06-29.

Automatic conversion script
Id: cif_fix_values 1715 2011-07-08 13:25:40Z adriana 
;
_cod_database_code 2218423
_cod_database_fobs_code 2218423

loop_
_symmetry_equiv_pos_as_xyz
'x, y, z'
'-x, -y, z'
'x+1/2, -y+1/2, z'
'-x+1/2, y+1/2, z'

loop_
_atom_site_type_symbol
_atom_site_label
_atom_site_fract_x
_atom_site_fract_y
_atom_site_fract_z
_atom_site_U_iso_or_equiv
_atom_site_adp_type
_atom_site_calc_flag
_atom_site_refinement_flags
_atom_site_occupancy
N N1 0.7665(5) 0.07883(13) 0.2794(9) 0.0424(10) Uani d . 1
O O1 0.6235(4) 0.06405(11) 0.0997(8) 0.0497(10) Uani d . 1
O O2 1.0675(4) 0.06514(11) 0.5410(10) 0.0613(12) Uani d . 1
H H2 0.9857 0.0579 0.4284 0.092 Uiso calc R 1
C C1 0.6621(6) 0.01443(16) -0.0329(12) 0.0447(13) Uani d . 1
H H1A 0.6845 -0.0120 0.1148 0.054 Uiso calc R 1
H H1B 0.7671 0.0171 -0.1564 0.054 Uiso calc R 1
C C2 0.5000 0.0000 -0.2107(16) 0.0479(18) Uani d S 1
H H2A 0.5305 -0.0294 -0.3353 0.058 Uiso calc PR 0.50
H H2B 0.4695 0.0294 -0.3353 0.058 Uiso calc PR 0.50
C C3 0.5696(7) 0.15361(18) 0.3585(17) 0.0660(17) Uani d . 1
H H3A 0.5088 0.1406 0.1891 0.099 Uiso calc R 1
H H3B 0.5989 0.1900 0.3308 0.099 Uiso calc R 1
H H3C 0.4931 0.1500 0.5254 0.099 Uiso calc R 1
C C4 0.7390(6) 0.12265(17) 0.4060(10) 0.0406(12) Uani d . 1
C C5 0.8802(6) 0.14197(16) 0.5999(11) 0.0380(11) Uani d . 1
C C6 1.0350(6) 0.11254(15) 0.6663(11) 0.0396(12) Uani d . 1
C C7 1.1585(6) 0.1310(2) 0.8622(13) 0.0540(15) Uani d . 1
H H7 1.2586 0.1107 0.9065 0.065 Uiso calc R 1
C C8 1.1363(6) 0.1787(2) 0.9934(16) 0.0582(15) Uani d . 1
H H8 1.2207 0.1908 1.1263 0.070 Uiso calc R 1
C C9 0.9884(8) 0.2086(2) 0.9277(16) 0.0649(18) Uani d . 1
H H9 0.9733 0.2414 1.0135 0.078 Uiso calc R 1
C C10 0.8645(7) 0.19013(18) 0.7369(13) 0.0521(15) Uani d . 1
H H10 0.7646 0.2108 0.6966 0.063 Uiso calc R 1

loop_
_atom_site_aniso_label
_atom_site_aniso_U_11
_atom_site_aniso_U_22
_atom_site_aniso_U_33
_atom_site_aniso_U_12
_atom_site_aniso_U_13
_atom_site_aniso_U_23
N1 0.038(2) 0.047(2) 0.043(2) -0.0020(17) -0.005(2) 0.002(2)
O1 0.0458(18) 0.0516(19) 0.052(2) -0.0039(14) -0.0123(19) -0.0063(18)
O2 0.053(2) 0.054(2) 0.077(3) 0.0138(15) -0.018(2) -0.0045(19)
C1 0.048(3) 0.041(2) 0.045(3) -0.004(2) 0.005(3) -0.001(2)
C2 0.068(5) 0.046(3) 0.030(4) -0.007(3) 0.000 0.000
C3 0.051(3) 0.060(3) 0.087(5) 0.009(2) -0.021(4) -0.015(3)
C4 0.038(2) 0.042(2) 0.042(3) 0.000(2) -0.005(2) 0.004(2)
C5 0.035(2) 0.045(2) 0.034(3) -0.001(2) -0.001(2) 0.004(2)
C6 0.035(2) 0.042(2) 0.042(3) -0.002(2) -0.002(2) 0.010(2)
C7 0.036(3) 0.066(3) 0.060(4) 0.002(2) -0.015(3) 0.009(3)
C8 0.046(3) 0.072(3) 0.057(4) -0.015(3) -0.011(3) -0.001(3)
C9 0.057(3) 0.056(3) 0.082(5) -0.003(3) -0.017(4) -0.016(3)
C10 0.043(3) 0.056(3) 0.057(4) 0.006(2) -0.004(3) 0.003(3)

loop_
_atom_type_symbol
_atom_type_description
_atom_type_scat_dispersion_real
_atom_type_scat_dispersion_imag
_atom_type_scat_source
C C 0.0033 0.0000 'International Tables Vol C Tables 4.2.6.8 and 6.1.1.4'
H H 0.0000 0.0000 'International Tables Vol C Tables 4.2.6.8 and 6.1.1.4'
N N 0.0061 0.0000 'International Tables Vol C Tables 4.2.6.8 and 6.1.1.4'
O O 0.0106 0.0000 'International Tables Vol C Tables 4.2.6.8 and 6.1.1.4'

loop_
_geom_angle_atom_site_label_1
_geom_angle_atom_site_label_2
_geom_angle_atom_site_label_3
_geom_angle_site_symmetry_1
_geom_angle_site_symmetry_3
_geom_angle
C4 N1 O1 . . 112.4(3)
N1 O1 C1 . . 109.5(3)
C6 O2 H2 . . 109.5
O1 C1 C2 . . 106.5(3)
O1 C1 H1A . . 110.4
C2 C1 H1A . . 110.4
O1 C1 H1B . . 110.4
C2 C1 H1B . . 110.4
H1A C1 H1B . . 108.6
C1 C2 C1 . 2_655 114.3(6)
C1 C2 H2A . . 108.7
C1 C2 H2A 2_655 . 108.7
C1 C2 H2B . . 108.7
C1 C2 H2B 2_655 . 108.7
H2A C2 H2B . . 107.6
C4 C3 H3A . . 109.5
C4 C3 H3B . . 109.5
H3A C3 H3B . . 109.5
C4 C3 H3C . . 109.5
H3A C3 H3C . . 109.5
H3B C3 H3C . . 109.5
N1 C4 C5 . . 117.1(4)
N1 C4 C3 . . 121.8(4)
C5 C4 C3 . . 121.1(4)
C10 C5 C6 . . 116.2(4)
C10 C5 C4 . . 120.9(4)
C6 C5 C4 . . 122.8(4)
O2 C6 C7 . . 117.6(4)
O2 C6 C5 . . 121.7(4)
C7 C6 C5 . . 120.7(4)
C8 C7 C6 . . 120.8(5)
C8 C7 H7 . . 119.6
C6 C7 H7 . . 119.6
C7 C8 C9 . . 119.6(5)
C7 C8 H8 . . 120.2
C9 C8 H8 . . 120.2
C10 C9 C8 . . 119.7(5)
C10 C9 H9 . . 120.1
C8 C9 H9 . . 120.1
C9 C10 C5 . . 122.9(5)
C9 C10 H10 . . 118.5
C5 C10 H10 . . 118.5

loop_
_geom_bond_atom_site_label_1
_geom_bond_atom_site_label_2
_geom_bond_site_symmetry_2
_geom_bond_distance
N1 C4 . 1.275(5)
N1 O1 . 1.400(5)
O1 C1 . 1.432(5)
O2 C6 . 1.359(5)
O2 H2 . 0.8200
C1 C2 . 1.505(6)
C1 H1A . 0.9700
C1 H1B . 0.9700
C2 C1 2_655 1.505(6)
C2 H2A . 0.9700
C2 H2B . 0.9700
C3 C4 . 1.505(6)
C3 H3A . 0.9600
C3 H3B . 0.9600
C3 H3C . 0.9600
C4 C5 . 1.464(6)
C5 C10 . 1.383(6)
C5 C6 . 1.410(6)
C6 C7 . 1.370(7)
C7 C8 . 1.366(7)
C7 H7 . 0.9300
C8 C9 . 1.374(7)
C8 H8 . 0.9300
C9 C10 . 1.358(8)
C9 H9 . 0.9300
C10 H10 . 0.9300

loop_
_geom_hbond_atom_site_label_D
_geom_hbond_atom_site_label_H
_geom_hbond_atom_site_label_A
_geom_hbond_distance_DH
_geom_hbond_distance_HA
_geom_hbond_distance_DA
_geom_hbond_angle_DHA
_geom_hbond_publ_flag
O2 H2 N1 0.8200 1.8500 2.570(5) 146.00 yes
C3 H3A O1 0.9600 2.1700 2.603(6) 106.00 yes

loop_
_geom_torsion_atom_site_label_1
_geom_torsion_atom_site_label_2
_geom_torsion_atom_site_label_3
_geom_torsion_atom_site_label_4
_geom_torsion_site_symmetry_4
_geom_torsion
C4 N1 O1 C1 . -179.4(4)
N1 O1 C1 C2 . 177.5(4)
O1 C1 C2 C1 2_655 -70.3(3)
O1 N1 C4 C5 . 180.0(3)
O1 N1 C4 C3 . -0.3(7)
N1 C4 C5 C10 . 177.4(5)
C3 C4 C5 C10 . -2.3(7)
N1 C4 C5 C6 . -4.9(6)
C3 C4 C5 C6 . 175.4(5)
C10 C5 C6 O2 . -178.6(4)
C4 C5 C6 O2 . 3.6(7)
C10 C5 C6 C7 . 1.7(7)
C4 C5 C6 C7 . -176.2(4)
O2 C6 C7 C8 . 178.9(5)
C5 C6 C7 C8 . -1.3(8)
C6 C7 C8 C9 . -0.1(9)
C7 C8 C9 C10 . 1.1(10)
C8 C9 C10 C5 . -0.7(9)
C6 C5 C10 C9 . -0.7(8)
C4 C5 C10 C9 . 177.2(5)
